data_4316289
loop_
_publ_author_name
'Veeranna Yempally'
'Lei Zhu'
'Burjor Captain'

_publ_section_title
;
 Reversible Hydrogen Activation by the Pt Complex Pt(SntBu3)2(CNtBu)2
;
_journal_name_full 'Inorganic Chemistry'
_journal_page_first 7238
_journal_page_last 7240
_journal_paper_doi 10.1021/ic101025h
_journal_volume 49
_journal_year 2010
_chemical_formula_sum 'C34 H72 N2 Pt Sn2'
_chemical_formula_weight 941.41
_chemical_name_systematic
; 
 ? 
;
_space_group_IT_number 14
_symmetry_cell_setting monoclinic
_symmetry_space_group_name_Hall '-P 2yn'
_symmetry_space_group_name_H-M 'P 1 21/n 1'
_atom_sites_solution_hydrogens geom
_atom_sites_solution_primary direct
_atom_sites_solution_secondary difmap
_audit_creation_method SHELXL-97
_cell_angle_alpha 90.00
_cell_angle_beta 91.0532(7)
_cell_angle_gamma 90.00
_cell_formula_units_Z 4
_cell_length_a 13.6893(6)
_cell_length_b 15.7758(7)
_cell_length_c 19.1337(8)
_cell_measurement_reflns_used 9986
_cell_measurement_temperature 296(2)
_cell_measurement_theta_max 31.77
_cell_measurement_theta_min 2.23
_cell_volume 4131.4(3)
_computing_cell_refinement 'SAINT+  V7.46A (Bruker, 2007)'
_computing_data_collection 'APEX2 v2.2-0 (Bruker, 2007)'
_computing_data_reduction 'SAINT+  V7.46A (Bruker, 2007)'
_computing_molecular_graphics 'XSHELL v4.02 (Bruker, 2000)'
_computing_publication_material 'XCIF v6.12 (Bruker, 2001)'
_computing_structure_refinement 'SHELXL-97 (Sheldrick, 2008)'
_computing_structure_solution 'SHELXS-97 (Sheldrick, 2008)'
_diffrn_ambient_temperature 296(2)
_diffrn_measured_fraction_theta_full 1.000
_diffrn_measured_fraction_theta_max 1.000
_diffrn_measurement_device_type 'Bruker SMART APEX2 CCD diffractometer'
_diffrn_measurement_method 'omega scans'
_diffrn_radiation_monochromator graphite
_diffrn_radiation_source 'fine-focus sealed tube'
_diffrn_radiation_type MoK\a
_diffrn_radiation_wavelength 0.71073
_diffrn_reflns_av_R_equivalents 0.0441
_diffrn_reflns_av_sigmaI/netI 0.0416
_diffrn_reflns_limit_h_max 19
_diffrn_reflns_limit_h_min -19
_diffrn_reflns_limit_k_max 22
_diffrn_reflns_limit_k_min -22
_diffrn_reflns_limit_l_max 26
_diffrn_reflns_limit_l_min -26
_diffrn_reflns_number 47290
_diffrn_reflns_theta_full 30.00
_diffrn_reflns_theta_max 30.00
_diffrn_reflns_theta_min 1.67
_exptl_absorpt_coefficient_mu 4.598
_exptl_absorpt_correction_T_max 0.9136
_exptl_absorpt_correction_T_min 0.4311
_exptl_absorpt_correction_type multi-scan
_exptl_absorpt_process_details '(SADABS 2007/4 Bruker)'
_exptl_crystal_colour violet
_exptl_crystal_density_diffrn 1.514
_exptl_crystal_density_method 'not measured'
_exptl_crystal_description Plate
_exptl_crystal_F_000 1872
_exptl_crystal_size_max 0.22
_exptl_crystal_size_mid 0.08
_exptl_crystal_size_min 0.02
_refine_diff_density_max 1.867
_refine_diff_density_min -0.755
_refine_diff_density_rms 0.132
_refine_ls_extinction_method none
_refine_ls_goodness_of_fit_ref 1.015
_refine_ls_hydrogen_treatment constr
_refine_ls_matrix_type full
_refine_ls_number_parameters 376
_refine_ls_number_reflns 12040
_refine_ls_number_restraints 0
_refine_ls_restrained_S_all 1.015
_refine_ls_R_factor_all 0.0491
_refine_ls_R_factor_gt 0.0293
_refine_ls_shift/su_max 0.002
_refine_ls_shift/su_mean 0.000
_refine_ls_structure_factor_coef Fsqd
_refine_ls_weighting_details 'calc w=1/[\s^2^(Fo^2^)+(0.0235P)^2^+1.3320P] where P=(Fo^2^+2Fc^2^)/3'
_refine_ls_weighting_scheme calc
_refine_ls_wR_factor_gt 0.0552
_refine_ls_wR_factor_ref 0.0615
_reflns_number_gt 9231
_reflns_number_total 12040
_reflns_threshold_expression >2sigma(I)
_cod_data_source_file ic101025h_si_002_2.cif
_cod_data_source_block 'data_Compound_2'
_cod_depositor_comments
;
The following automatic conversions were performed:

'_symmetry_cell_setting' value 'Monoclinic' changed to 'monoclinic'
according to the built-in table from CIF Core dictionary named
'cif_core.dic' version 2.4.1 from 2010-06-29.

Automatic conversion script
Id: cif_fix_values 1646 2011-03-28 12:23:43Z adriana 
;
_cod_database_code 4316289

loop_
_symmetry_equiv_pos_as_xyz
'x, y, z'
'-x+1/2, y+1/2, -z+1/2'
'-x, -y, -z'
'x-1/2, -y-1/2, z-1/2'

loop_
_atom_site_label
_atom_site_type_symbol
_atom_site_fract_x
_atom_site_fract_y
_atom_site_fract_z
_atom_site_U_iso_or_equiv
_atom_site_adp_type
_atom_site_occupancy
_atom_site_symmetry_multiplicity
_atom_site_calc_flag
_atom_site_refinement_flags
_atom_site_disorder_assembly
_atom_site_disorder_group
Pt1 Pt 0.880988(8) 0.182989(7) 0.220738(6) 0.01533(3) Uani 1 1 d . . .
Sn1 Sn 1.071276(15) 0.156513(13) 0.246954(11) 0.01701(5) Uani 1 1 d . . .
Sn2 Sn 0.693295(15) 0.149653(13) 0.188089(11) 0.01658(5) Uani 1 1 d . . .
N1 N 0.8461(2) 0.20185(18) 0.37788(15) 0.0234(6) Uani 1 1 d . . .
N2 N 0.9163(2) 0.26634(18) 0.07809(14) 0.0232(6) Uani 1 1 d . . .
C1 C 0.8583(2) 0.1840(2) 0.32008(17) 0.0196(6) Uani 1 1 d . . .
C2 C 0.9041(2) 0.2264(2) 0.12826(17) 0.0186(6) Uani 1 1 d . . .
C3 C 0.8238(3) 0.2326(2) 0.44786(18) 0.0259(7) Uani 1 1 d . . .
C4 C 0.8987(3) 0.2999(2) 0.4684(2) 0.0342(9) Uani 1 1 d . . .
H4A H 0.9627 0.2750 0.4701 0.051 Uiso 1 1 calc R . .
H4B H 0.8835 0.3224 0.5135 0.051 Uiso 1 1 calc R . .
H4C H 0.8972 0.3447 0.4345 0.051 Uiso 1 1 calc R . .
C5 C 0.8283(4) 0.1562(3) 0.4975(2) 0.0427(11) Uani 1 1 d . . .
H5A H 0.7798 0.1153 0.4834 0.064 Uiso 1 1 calc R . .
H5B H 0.8160 0.1746 0.5443 0.064 Uiso 1 1 calc R . .
H5C H 0.8919 0.1307 0.4958 0.064 Uiso 1 1 calc R . .
C6 C 0.7217(3) 0.2712(3) 0.4446(2) 0.0399(10) Uani 1 1 d . . .
H6A H 0.7206 0.3173 0.4119 0.060 Uiso 1 1 calc R . .
H6B H 0.7048 0.2917 0.4900 0.060 Uiso 1 1 calc R . .
H6C H 0.6754 0.2288 0.4298 0.060 Uiso 1 1 calc R . .
C7 C 0.9316(3) 0.3167(2) 0.01511(18) 0.0285(8) Uani 1 1 d . . .
C8 C 1.0241(3) 0.3706(3) 0.0266(2) 0.0358(9) Uani 1 1 d . . .
H8A H 1.0148 0.4084 0.0652 0.054 Uiso 1 1 calc R . .
H8B H 1.0364 0.4029 -0.0149 0.054 Uiso 1 1 calc R . .
H8C H 1.0787 0.3341 0.0365 0.054 Uiso 1 1 calc R . .
C9 C 0.9436(3) 0.2550(3) -0.04605(19) 0.0375(10) Uani 1 1 d . . .
H9A H 0.9967 0.2169 -0.0359 0.056 Uiso 1 1 calc R . .
H9B H 0.9572 0.2863 -0.0878 0.056 Uiso 1 1 calc R . .
H9C H 0.8844 0.2232 -0.0528 0.056 Uiso 1 1 calc R . .
C10 C 0.8428(3) 0.3745(3) 0.0039(2) 0.0388(10) Uani 1 1 d . . .
H10A H 0.7853 0.3404 -0.0030 0.058 Uiso 1 1 calc R . .
H10B H 0.8524 0.4094 -0.0365 0.058 Uiso 1 1 calc R . .
H10C H 0.8350 0.4098 0.0443 0.058 Uiso 1 1 calc R . .
C11 C 1.1309(3) 0.0780(2) 0.15960(19) 0.0279(8) Uani 1 1 d . . .
C12 C 1.0954(3) -0.0130(2) 0.1672(2) 0.0422(11) Uani 1 1 d . . .
H12A H 1.1185 -0.0464 0.1290 0.063 Uiso 1 1 calc R . .
H12B H 1.0253 -0.0139 0.1671 0.063 Uiso 1 1 calc R . .
H12C H 1.1200 -0.0362 0.2105 0.063 Uiso 1 1 calc R . .
C13 C 1.0907(3) 0.1113(2) 0.08981(19) 0.0330(9) Uani 1 1 d . . .
H13A H 1.1017 0.1713 0.0870 0.050 Uiso 1 1 calc R . .
H13B H 1.0219 0.1000 0.0864 0.050 Uiso 1 1 calc R . .
H13C H 1.1233 0.0835 0.0522 0.050 Uiso 1 1 calc R . .
C14 C 1.2428(3) 0.0803(3) 0.1586(2) 0.0491(12) Uani 1 1 d . . .
H14A H 1.2687 0.0610 0.2028 0.074 Uiso 1 1 calc R . .
H14B H 1.2643 0.1374 0.1503 0.074 Uiso 1 1 calc R . .
H14C H 1.2656 0.0441 0.1220 0.074 Uiso 1 1 calc R . .
C15 C 1.1572(3) 0.2753(2) 0.2581(2) 0.0299(8) Uani 1 1 d . . .
C16 C 1.1615(4) 0.3167(3) 0.1854(2) 0.0525(13) Uani 1 1 d . . .
H16A H 1.0964 0.3242 0.1670 0.079 Uiso 1 1 calc R . .
H16B H 1.1978 0.2810 0.1547 0.079 Uiso 1 1 calc R . .
H16C H 1.1931 0.3709 0.1893 0.079 Uiso 1 1 calc R . .
C17 C 1.2613(3) 0.2610(3) 0.2865(2) 0.0436(11) Uani 1 1 d . . .
H17A H 1.2954 0.3142 0.2885 0.065 Uiso 1 1 calc R . .
H17B H 1.2951 0.2228 0.2562 0.065 Uiso 1 1 calc R . .
H17C H 1.2587 0.2371 0.3326 0.065 Uiso 1 1 calc R . .
C18 C 1.1030(3) 0.3349(2) 0.3070(2) 0.0416(11) Uani 1 1 d . . .
H18A H 1.1357 0.3887 0.3087 0.062 Uiso 1 1 calc R . .
H18B H 1.1019 0.3109 0.3530 0.062 Uiso 1 1 calc R . .
H18C H 1.0372 0.3427 0.2899 0.062 Uiso 1 1 calc R . .
C19 C 1.0996(3) 0.0809(2) 0.34454(19) 0.0262(8) Uani 1 1 d . . .
C20 C 1.2010(3) 0.0393(2) 0.3442(2) 0.0353(9) Uani 1 1 d . . .
H20A H 1.2099 0.0058 0.3857 0.053 Uiso 1 1 calc R . .
H20B H 1.2503 0.0825 0.3429 0.053 Uiso 1 1 calc R . .
H20C H 1.2061 0.0037 0.3038 0.053 Uiso 1 1 calc R . .
C21 C 1.0944(3) 0.1388(2) 0.40883(19) 0.0295(8) Uani 1 1 d . . .
H21A H 1.0325 0.1673 0.4089 0.044 Uiso 1 1 calc R . .
H21B H 1.1460 0.1800 0.4073 0.044 Uiso 1 1 calc R . .
H21C H 1.1016 0.1053 0.4505 0.044 Uiso 1 1 calc R . .
C22 C 1.0220(3) 0.0125(2) 0.3510(2) 0.0364(9) Uani 1 1 d . . .
H22A H 1.0330 -0.0187 0.3935 0.055 Uiso 1 1 calc R . .
H22B H 1.0254 -0.0253 0.3118 0.055 Uiso 1 1 calc R . .
H22C H 0.9586 0.0384 0.3518 0.055 Uiso 1 1 calc R . .
C23 C 0.6816(2) 0.0934(2) 0.08094(19) 0.0265(8) Uani 1 1 d . . .
C24 C 0.7657(3) 0.0295(3) 0.0726(2) 0.0381(10) Uani 1 1 d . . .
H24A H 0.7623 -0.0127 0.1086 0.057 Uiso 1 1 calc R . .
H24B H 0.8271 0.0587 0.0764 0.057 Uiso 1 1 calc R . .
H24C H 0.7602 0.0028 0.0276 0.057 Uiso 1 1 calc R . .
C25 C 0.6926(3) 0.1622(3) 0.02519(19) 0.0347(9) Uani 1 1 d . . .
H25A H 0.6926 0.1365 -0.0203 0.052 Uiso 1 1 calc R . .
H25B H 0.7529 0.1920 0.0330 0.052 Uiso 1 1 calc R . .
H25C H 0.6390 0.2013 0.0279 0.052 Uiso 1 1 calc R . .
C26 C 0.5843(3) 0.0488(2) 0.0668(2) 0.0329(9) Uani 1 1 d . . .
H26A H 0.5317 0.0883 0.0728 0.049 Uiso 1 1 calc R . .
H26B H 0.5773 0.0026 0.0989 0.049 Uiso 1 1 calc R . .
H26C H 0.5826 0.0275 0.0198 0.049 Uiso 1 1 calc R . .
C27 C 0.6039(2) 0.2672(2) 0.18924(18) 0.0234(7) Uani 1 1 d . . .
C28 C 0.6606(3) 0.3351(2) 0.1490(2) 0.0292(8) Uani 1 1 d . . .
H28A H 0.6284 0.3888 0.1535 0.044 Uiso 1 1 calc R . .
H28B H 0.6630 0.3197 0.1005 0.044 Uiso 1 1 calc R . .
H28C H 0.7259 0.3392 0.1679 0.044 Uiso 1 1 calc R . .
C29 C 0.5023(2) 0.2571(2) 0.1555(2) 0.0316(9) Uani 1 1 d . . .
H29A H 0.4664 0.2148 0.1804 0.047 Uiso 1 1 calc R . .
H29B H 0.5087 0.2399 0.1077 0.047 Uiso 1 1 calc R . .
H29C H 0.4681 0.3101 0.1573 0.047 Uiso 1 1 calc R . .
C30 C 0.5945(3) 0.2958(2) 0.2647(2) 0.0346(9) Uani 1 1 d . . .
H30A H 0.5623 0.3498 0.2659 0.052 Uiso 1 1 calc R . .
H30B H 0.6583 0.3007 0.2860 0.052 Uiso 1 1 calc R . .
H30C H 0.5569 0.2549 0.2899 0.052 Uiso 1 1 calc R . .
C31 C 0.6237(3) 0.0532(2) 0.25776(19) 0.0263(8) Uani 1 1 d . . .
C32 C 0.5123(3) 0.0554(2) 0.2507(2) 0.0345(9) Uani 1 1 d . . .
H32A H 0.4934 0.0488 0.2024 0.052 Uiso 1 1 calc R . .
H32B H 0.4885 0.1086 0.2677 0.052 Uiso 1 1 calc R . .
H32C H 0.4850 0.0100 0.2775 0.052 Uiso 1 1 calc R . .
C33 C 0.6514(3) 0.0711(3) 0.3349(2) 0.0407(10) Uani 1 1 d . . .
H33A H 0.6178 0.0319 0.3644 0.061 Uiso 1 1 calc R . .
H33B H 0.6330 0.1279 0.3466 0.061 Uiso 1 1 calc R . .
H33C H 0.7206 0.0644 0.3416 0.061 Uiso 1 1 calc R . .
C34 C 0.6610(3) -0.0351(2) 0.2399(2) 0.0387(10) Uani 1 1 d . . .
H34A H 0.6357 -0.0754 0.2725 0.058 Uiso 1 1 calc R . .
H34B H 0.7311 -0.0355 0.2425 0.058 Uiso 1 1 calc R . .
H34C H 0.6397 -0.0499 0.1934 0.058 Uiso 1 1 calc R . .

loop_
_atom_site_aniso_label
_atom_site_aniso_U_11
_atom_site_aniso_U_22
_atom_site_aniso_U_33
_atom_site_aniso_U_23
_atom_site_aniso_U_13
_atom_site_aniso_U_12
Pt1 0.01226(5) 0.01840(6) 0.01524(6) -0.00176(5) -0.00256(4) 0.00041(5)
Sn1 0.01311(10) 0.01594(11) 0.02186(12) -0.00064(8) -0.00284(8) 0.00017(8)
Sn2 0.01287(10) 0.01779(11) 0.01891(11) -0.00274(8) -0.00404(8) 0.00037(8)
N1 0.0207(14) 0.0292(16) 0.0201(15) -0.0020(12) -0.0021(11) -0.0049(12)
N2 0.0214(14) 0.0296(16) 0.0184(15) -0.0009(12) -0.0015(11) 0.0014(12)
C1 0.0134(14) 0.0215(16) 0.0238(17) 0.0007(13) -0.0013(12) -0.0014(12)
C2 0.0169(15) 0.0201(16) 0.0186(16) -0.0008(12) -0.0029(12) -0.0002(12)
C3 0.0269(18) 0.032(2) 0.0186(17) -0.0011(14) 0.0033(14) 0.0001(15)
C4 0.033(2) 0.041(2) 0.028(2) -0.0070(16) -0.0045(16) -0.0007(17)
C5 0.063(3) 0.045(3) 0.020(2) 0.0054(17) 0.0038(19) -0.005(2)
C6 0.028(2) 0.057(3) 0.034(2) -0.015(2) 0.0033(17) 0.0032(19)
C7 0.0242(18) 0.042(2) 0.0189(17) 0.0082(15) -0.0020(14) -0.0007(16)
C8 0.031(2) 0.046(2) 0.030(2) 0.0121(18) -0.0025(17) -0.0068(18)
C9 0.031(2) 0.062(3) 0.0201(19) 0.0006(18) 0.0028(16) -0.0048(19)
C10 0.035(2) 0.046(2) 0.036(2) 0.0160(19) -0.0055(18) 0.0030(18)
C11 0.0260(19) 0.0277(19) 0.030(2) -0.0046(15) -0.0006(15) 0.0079(15)
C12 0.071(3) 0.0214(19) 0.034(2) -0.0080(16) -0.008(2) 0.0130(19)
C13 0.039(2) 0.036(2) 0.024(2) 0.0017(16) 0.0080(17) 0.0117(17)
C14 0.031(2) 0.070(3) 0.046(3) -0.012(2) 0.005(2) 0.020(2)
C15 0.0280(19) 0.0246(19) 0.037(2) 0.0043(15) -0.0096(16) -0.0110(15)
C16 0.060(3) 0.043(3) 0.054(3) 0.016(2) -0.011(2) -0.030(2)
C17 0.027(2) 0.044(3) 0.060(3) -0.003(2) -0.011(2) -0.0144(18)
C18 0.051(3) 0.0209(19) 0.052(3) -0.0043(17) -0.024(2) -0.0028(17)
C19 0.0275(18) 0.0215(17) 0.0293(19) 0.0017(14) -0.0101(15) -0.0010(14)
C20 0.037(2) 0.033(2) 0.035(2) -0.0009(16) -0.0127(17) 0.0144(17)
C21 0.0268(19) 0.035(2) 0.0265(19) 0.0014(15) -0.0085(15) 0.0032(16)
C22 0.048(3) 0.027(2) 0.034(2) 0.0070(16) -0.0115(18) -0.0054(17)
C23 0.0207(17) 0.0304(19) 0.0280(19) -0.0110(15) -0.0064(14) 0.0012(14)
C24 0.029(2) 0.043(2) 0.042(2) -0.0229(19) -0.0043(17) 0.0066(17)
C25 0.029(2) 0.051(3) 0.024(2) -0.0080(17) -0.0050(16) -0.0063(18)
C26 0.029(2) 0.034(2) 0.036(2) -0.0135(17) -0.0104(16) -0.0021(16)
C27 0.0189(16) 0.0254(18) 0.0260(19) -0.0041(14) -0.0037(14) 0.0025(13)
C28 0.0245(18) 0.0260(19) 0.037(2) -0.0012(15) -0.0040(16) 0.0025(14)
C29 0.0207(18) 0.0283(19) 0.046(2) -0.0003(17) -0.0064(16) 0.0040(15)
C30 0.040(2) 0.030(2) 0.034(2) -0.0109(16) 0.0026(17) 0.0079(17)
C31 0.0243(18) 0.0266(19) 0.0278(19) 0.0061(14) -0.0079(15) -0.0068(14)
C32 0.0210(18) 0.035(2) 0.048(3) 0.0078(18) -0.0002(17) -0.0096(15)
C33 0.047(3) 0.046(3) 0.029(2) 0.0098(18) -0.0069(19) -0.023(2)
C34 0.034(2) 0.026(2) 0.055(3) 0.0125(18) -0.0156(19) -0.0029(16)

loop_
_atom_type_symbol
_atom_type_description
_atom_type_scat_dispersion_real
_atom_type_scat_dispersion_imag
_atom_type_scat_source
C C 0.0033 0.0016 'International Tables Vol C Tables 4.2.6.8 and 6.1.1.4'
H H 0.0000 0.0000 'International Tables Vol C Tables 4.2.6.8 and 6.1.1.4'
N N 0.0061 0.0033 'International Tables Vol C Tables 4.2.6.8 and 6.1.1.4'
Sn Sn -0.6537 1.4246 'International Tables Vol C Tables 4.2.6.8 and 6.1.1.4'
Pt Pt -1.7033 8.3905 'International Tables Vol C Tables 4.2.6.8 and 6.1.1.4'

loop_
_geom_angle_atom_site_label_1
_geom_angle_atom_site_label_2
_geom_angle_atom_site_label_3
_geom_angle
_geom_angle_site_symmetry_1
_geom_angle_site_symmetry_3
_geom_angle_publ_flag
C2 Pt1 C1 158.69(13) . . ?
C2 Pt1 Sn1 92.99(9) . . ?
C1 Pt1 Sn1 89.44(9) . . ?
C2 Pt1 Sn2 91.62(9) . . ?
C1 Pt1 Sn2 93.45(9) . . ?
Sn1 Pt1 Sn2 159.539(8) . . ?
C15 Sn1 C19 106.59(13) . . ?
C15 Sn1 C11 109.73(14) . . ?
C19 Sn1 C11 105.44(13) . . ?
C15 Sn1 Pt1 113.48(10) . . ?
C19 Sn1 Pt1 113.07(9) . . ?
C11 Sn1 Pt1 108.21(9) . . ?
C27 Sn2 C23 108.07(13) . . ?
C27 Sn2 C31 108.65(13) . . ?
C23 Sn2 C31 104.55(13) . . ?
C27 Sn2 Pt1 111.02(9) . . ?
C23 Sn2 Pt1 110.05(9) . . ?
C31 Sn2 Pt1 114.15(9) . . ?
C1 N1 C3 173.4(3) . . ?
C2 N2 C7 179.8(4) . . ?
N1 C1 Pt1 166.4(3) . . ?
N2 C2 Pt1 168.0(3) . . ?
N1 C3 C4 108.5(3) . . ?
N1 C3 C6 107.5(3) . . ?
C4 C3 C6 110.2(3) . . ?
N1 C3 C5 107.5(3) . . ?
C4 C3 C5 111.6(3) . . ?
C6 C3 C5 111.4(3) . . ?
N2 C7 C10 108.3(3) . . ?
N2 C7 C9 107.6(3) . . ?
C10 C7 C9 111.5(3) . . ?
N2 C7 C8 108.3(3) . . ?
C10 C7 C8 109.9(3) . . ?
C9 C7 C8 111.1(3) . . ?
C12 C11 C13 107.3(3) . . ?
C12 C11 C14 110.2(3) . . ?
C13 C11 C14 108.9(3) . . ?
C12 C11 Sn1 109.1(3) . . ?
C13 C11 Sn1 109.3(2) . . ?
C14 C11 Sn1 111.9(3) . . ?
C18 C15 C17 109.4(3) . . ?
C18 C15 C16 108.6(3) . . ?
C17 C15 C16 109.4(4) . . ?
C18 C15 Sn1 108.4(3) . . ?
C17 C15 Sn1 113.4(3) . . ?
C16 C15 Sn1 107.5(2) . . ?
C22 C19 C20 109.3(3) . . ?
C22 C19 C21 108.3(3) . . ?
C20 C19 C21 108.2(3) . . ?
C22 C19 Sn1 109.5(2) . . ?
C20 C19 Sn1 111.5(2) . . ?
C21 C19 Sn1 109.9(2) . . ?
C26 C23 C25 107.4(3) . . ?
C26 C23 C24 109.4(3) . . ?
C25 C23 C24 108.0(3) . . ?
C26 C23 Sn2 113.1(2) . . ?
C25 C23 Sn2 110.5(2) . . ?
C24 C23 Sn2 108.3(2) . . ?
C30 C27 C29 109.8(3) . . ?
C30 C27 C28 108.8(3) . . ?
C29 C27 C28 109.0(3) . . ?
C30 C27 Sn2 108.3(2) . . ?
C29 C27 Sn2 113.9(2) . . ?
C28 C27 Sn2 107.1(2) . . ?
C34 C31 C32 109.8(3) . . ?
C34 C31 C33 107.7(3) . . ?
C32 C31 C33 108.0(3) . . ?
C34 C31 Sn2 109.7(3) . . ?
C32 C31 Sn2 111.4(2) . . ?
C33 C31 Sn2 110.1(2) . . ?

loop_
_geom_bond_atom_site_label_1
_geom_bond_atom_site_label_2
_geom_bond_distance
_geom_bond_site_symmetry_2
_geom_bond_publ_flag
Pt1 C2 1.929(3) . ?
Pt1 C1 1.932(3) . ?
Pt1 Sn1 2.6765(3) . ?
Pt1 Sn2 2.6851(3) . ?
Sn1 C15 2.221(3) . ?
Sn1 C19 2.244(3) . ?
Sn1 C11 2.246(3) . ?
Sn2 C27 2.222(3) . ?
Sn2 C23 2.237(3) . ?
Sn2 C31 2.247(3) . ?
N1 C1 1.156(4) . ?
N1 C3 1.462(4) . ?
N2 C2 1.163(4) . ?
N2 C7 1.462(4) . ?
C3 C4 1.523(5) . ?
C3 C6 1.525(5) . ?
C3 C5 1.535(5) . ?
C7 C10 1.531(5) . ?
C7 C9 1.534(5) . ?
C7 C8 1.537(5) . ?
C11 C12 1.524(5) . ?
C11 C13 1.528(5) . ?
C11 C14 1.533(5) . ?
C15 C18 1.529(6) . ?
C15 C17 1.533(5) . ?
C15 C16 1.538(6) . ?
C19 C22 1.521(5) . ?
C19 C20 1.535(5) . ?
C19 C21 1.535(5) . ?
C23 C26 1.526(5) . ?
C23 C25 1.531(5) . ?
C23 C24 1.540(5) . ?
C27 C30 1.521(5) . ?
C27 C29 1.532(5) . ?
C27 C28 1.537(5) . ?
C31 C34 1.525(5) . ?
C31 C32 1.529(5) . ?
C31 C33 1.543(5) . ?
